data_4103900
loop_
_publ_author_name
'Xiang Lin'
'Irvin Telepeni'
'Alexander J. Blake'
'Anne Dailly'
'Craig M. Brown'
'Jason M. Simmons'
'Marco Zoppi'
'Gavin S. Walker'
'K. Mark Thomas'
'Timothy J. Mays'
'Peter Hubberstey'
'Neil R. Champness'
'Martin Schr\"oder'

_publ_section_title
;
 High Capacity Hydrogen Adsorption in Cu(II) Tetracarboxylate Framework
 Materials: The Role of Pore Size, Ligand Functionalization, and Exposed
 Metal Sites
;
_journal_name_full 'Journal of the American Chemical Society'
_journal_page_first 2159
_journal_page_last 2171
_journal_paper_doi 10.1021/ja806624j
_journal_volume 131
_journal_year 2009
_chemical_formula_structural '[Cu4 (C34 O8 H18)2 (H2 O)4] (C3H7NO) (H2O)3'
_chemical_formula_sum 'C74 H70 Cu4 N2 O28'
_chemical_formula_weight 1689.48
_chemical_name_systematic
; 
 ? 
;
_space_group_IT_number 166
_symmetry_cell_setting trigonal
_symmetry_space_group_name_Hall '-R 3 2"'
_symmetry_space_group_name_H-M 'R -3 m :H'
_atom_sites_solution_hydrogens geom
_atom_sites_solution_primary direct
_atom_sites_solution_secondary difmap
_audit_creation_method 'enCIFer editing of SHELXL97 CIF output'
_cell_angle_alpha 90.00
_cell_angle_beta 90.00
_cell_angle_gamma 120.00
_cell_formula_units_Z 9
_cell_length_a 18.348(1)
_cell_length_b 18.348(1)
_cell_length_c 65.094(2)
_cell_measurement_reflns_used 2063
_cell_measurement_temperature 100(2)
_cell_measurement_theta_max 20.5
_cell_measurement_theta_min 2.34
_cell_volume 18977.9(16)
_computing_cell_refinement 'Bruker SAINT version 7.12A (Bruker, 2004)'
_computing_data_collection 'Bruker APEX2 Version 1.0-27 (Bruker, 2004)'
_computing_data_reduction 'Bruker SAINT'
_computing_molecular_graphics ' ? '
_computing_publication_material 'enCIFer(Allen et al.,2004);PLATON(Spek,2003)'
_computing_structure_refinement 'SHELXL97 (Sheldrick, 2008)'
_computing_structure_solution 'SHELXS97 (Sheldrick, 2008)'
_diffrn_ambient_temperature 100(2)
_diffrn_measured_fraction_theta_full 0.987
_diffrn_measured_fraction_theta_max 0.987
_diffrn_measurement_device_type 'SMART APEXII CCD area detector'
_diffrn_measurement_method omega
_diffrn_radiation_monochromator Si(111)
_diffrn_radiation_source 'Daresbury SRS Station 9.8'
_diffrn_radiation_type Synchrotron
_diffrn_radiation_wavelength 0.6907
_diffrn_reflns_av_R_equivalents 0.113
_diffrn_reflns_av_sigmaI/netI 0.076
_diffrn_reflns_limit_h_max 16
_diffrn_reflns_limit_h_min -18
_diffrn_reflns_limit_k_max 18
_diffrn_reflns_limit_k_min -18
_diffrn_reflns_limit_l_max 63
_diffrn_reflns_limit_l_min -64
_diffrn_reflns_number 47634
_diffrn_reflns_theta_full 20.21
_diffrn_reflns_theta_max 20.21
_diffrn_reflns_theta_min 1.29
_diffrn_standards_decay_% 0
_diffrn_standards_number 0
_exptl_absorpt_coefficient_mu 1.075
_exptl_absorpt_correction_T_max 1.000
_exptl_absorpt_correction_T_min 0.290
_exptl_absorpt_correction_type multi-scan
_exptl_absorpt_process_details 'sadabs (2004)'
_exptl_crystal_colour blue
_exptl_crystal_density_diffrn 1.337
_exptl_crystal_density_method 'not measured'
_exptl_crystal_description plate
_exptl_crystal_F_000 7812
_exptl_crystal_size_max 0.05
_exptl_crystal_size_mid 0.03
_exptl_crystal_size_min 0.01
_platon_squeeze_details
;
Approximately 40.5% of the unit cell volume comprises a large region of
disordered solvent which could not be modelled as discrete atomic sites. 
We employed PLATON SQUEEZE to calculate the contribution to the diffraction
from the solvent region and thereby produced a set of solvent-free diffraction
intensities. SQUEEZE estimated a total count of 157 electrons per formula.
The final formula was calculated from the SQUEEZE results combined with
elemental analysis and TGA data.
;
_refine_diff_density_max 0.57
_refine_diff_density_min -0.69
_refine_diff_density_rms 0.11
_refine_ls_extinction_method none
_refine_ls_goodness_of_fit_ref 1.23
_refine_ls_hydrogen_treatment constr
_refine_ls_matrix_type full
_refine_ls_number_parameters 186
_refine_ls_number_reflns 2454
_refine_ls_number_restraints 50
_refine_ls_restrained_S_all 1.22
_refine_ls_R_factor_all 0.196
_refine_ls_R_factor_gt 0.132
_refine_ls_shift/su_max 0.001
_refine_ls_shift/su_mean 0.000
_refine_ls_structure_factor_coef Fsqd
_refine_ls_weighting_details 'calc w=1/[\s^2^(Fo^2^)+(0.200P)^2^] where P=(Fo^2^+2Fc^2^)/3'
_refine_ls_weighting_scheme calc
_refine_ls_wR_factor_gt 0.372
_refine_ls_wR_factor_ref 0.402
_reflns_number_gt 1103
_reflns_number_total 2454
_reflns_threshold_expression I>2sigma(I)
_cod_data_source_file ja806624j_si_002_2.cif
_cod_data_source_block NOTT104
_cod_original_cell_volume 18978(2)
_cod_original_sg_symbol_H-M 'R -3 m'
_cod_database_code 4103900

loop_
_symmetry_equiv_pos_as_xyz
'x, y, z'
'-y, x-y, z'
'-x+y, -x, z'
'y, x, -z'
'x-y, -y, -z'
'-x, -x+y, -z'
'x+2/3, y+1/3, z+1/3'
'-y+2/3, x-y+1/3, z+1/3'
'-x+y+2/3, -x+1/3, z+1/3'
'y+2/3, x+1/3, -z+1/3'
'x-y+2/3, -y+1/3, -z+1/3'
'-x+2/3, -x+y+1/3, -z+1/3'
'x+1/3, y+2/3, z+2/3'
'-y+1/3, x-y+2/3, z+2/3'
'-x+y+1/3, -x+2/3, z+2/3'
'y+1/3, x+2/3, -z+2/3'
'x-y+1/3, -y+2/3, -z+2/3'
'-x+1/3, -x+y+2/3, -z+2/3'
'-x, -y, -z'
'y, -x+y, -z'
'x-y, x, -z'
'-y, -x, z'
'-x+y, y, z'
'x, x-y, z'
'-x+2/3, -y+1/3, -z+1/3'
'y+2/3, -x+y+1/3, -z+1/3'
'x-y+2/3, x+1/3, -z+1/3'
'-y+2/3, -x+1/3, z+1/3'
'-x+y+2/3, y+1/3, z+1/3'
'x+2/3, x-y+1/3, z+1/3'
'-x+1/3, -y+2/3, -z+2/3'
'y+1/3, -x+y+2/3, -z+2/3'
'x-y+1/3, x+2/3, -z+2/3'
'-y+1/3, -x+2/3, z+2/3'
'-x+y+1/3, y+2/3, z+2/3'
'x+1/3, x-y+2/3, z+2/3'

loop_
_atom_site_label
_atom_site_type_symbol
_atom_site_fract_x
_atom_site_fract_y
_atom_site_fract_z
_atom_site_U_iso_or_equiv
_atom_site_adp_type
_atom_site_occupancy
_atom_site_symmetry_multiplicity
_atom_site_calc_flag
_atom_site_refinement_flags
Cu1 Cu 0.19189(10) -0.19189(10) -0.10004(4) 0.1185(15) Uani 1 2 d SU
Cu2 Cu 0.14232(9) -0.14232(9) -0.06717(4) 0.1125(14) Uani 1 2 d SU
C1 C -0.0901(12) -0.4532(14) -0.3994(2) 0.123(7) Uani 1 1 d U
C2 C -0.1596(11) -0.4514(12) -0.3884(2) 0.111(6) Uani 1 1 d U
C3 C -0.2294(13) -0.459(3) -0.3988(4) 0.180(15) Uani 1 2 d SU
H3A H -0.2346 -0.4692 -0.4131 0.216 Uiso 1 2 calc SR
C4 C -0.1636(15) -0.454(2) -0.3668(3) 0.210(14) Uani 1 1 d U
H4A H -0.1241 -0.4627 -0.3594 0.251 Uiso 1 1 calc R
C5 C -0.2216(14) -0.443(3) -0.3562(3) 0.185(16) Uani 1 2 d SDU
C6 C -0.2298(12) -0.460(2) -0.3324(2) 0.213(19) Uani 1 2 d SGDU
C7 C -0.2812(15) -0.4356(17) -0.3226(4) 0.135(13) Uiso 0.50 1 d PGU
C8 C -0.284(2) -0.4347(16) -0.3013(4) 0.137(14) Uiso 0.50 1 d PGU
C9 C -0.236(3) -0.459(2) -0.2898(2) 0.228(19) Uiso 0.50 1 d PGDU
C10 C -0.2056(10) -0.411(2) -0.26866(19) 0.197(19) Uani 1 2 d SGDU
C11 C -0.1480(9) -0.4239(10) -0.2576(2) 0.166(9) Uiso 1 1 d GU
C12 C -0.1432(10) -0.4143(10) -0.2364(2) 0.147(8) Uiso 1 1 d GU
C13 C -0.1962(15) -0.3931(14) -0.22628(19) 0.114(9) Uani 1 2 d SGDU
C14 C -0.1811(9) -0.3622(19) -0.20341(19) 0.156(13) Uani 1 2 d SGDU
C15 C -0.0991(8) -0.3121(9) -0.1963(3) 0.117(12) Uiso 0.50 1 d PGU
C16 C -0.0844(15) -0.2925(13) -0.1756(3) 0.113(11) Uiso 0.50 1 d PGU
C17 C -0.152(2) -0.3235(18) -0.16194(18) 0.093(8) Uani 0.50 1 d PGDU
C18 C -0.2338(18) -0.3741(19) -0.1690(3) 0.116(13) Uiso 0.50 1 d PGU
C19 C -0.2484(8) -0.3937(12) -0.1898(4) 0.21(2) Uiso 0.50 1 d PGU
C20 C -0.1467(10) -0.293(2) -0.1391(3) 0.138(10) Uani 1 2 d SDU
C21 C -0.0744(13) -0.2784(12) -0.1297(2) 0.115(6) Uani 1 1 d U
H21A H -0.0350 -0.2898 -0.1364 0.139 Uiso 1 1 calc R
C22 C -0.0601(13) -0.2447(12) -0.1094(2) 0.109(4) Uani 1 1 d U
C23 C -0.1145(6) -0.2289(11) -0.1013(3) 0.075(4) Uani 1 2 d SU
H23A H -0.1016 -0.2033 -0.0881 0.091 Uiso 1 2 calc SR
C24 C 0.0260(14) -0.2132(12) -0.1002(3) 0.113(5) Uani 1 1 d U
O1 O -0.0240(7) -0.4379(9) -0.39006(16) 0.141(5) Uani 1 1 d U
O2 O -0.1112(6) -0.4822(8) -0.41795(14) 0.114(4) Uani 1 1 d U
O3 O 0.0371(9) -0.1886(10) -0.08301(17) 0.144(4) Uani 1 1 d U
O4 O 0.0772(8) -0.2267(9) -0.11050(16) 0.129(4) Uani 1 1 d U
O5 O 0.1045(9) -0.1045(9) -0.0398(3) 0.192(10) Uani 1 2 d SU
O6 O 0.2350(5) -0.2350(5) -0.1265(3) 0.175(7) Uani 1 2 d SU

loop_
_atom_site_aniso_label
_atom_site_aniso_U_11
_atom_site_aniso_U_22
_atom_site_aniso_U_33
_atom_site_aniso_U_23
_atom_site_aniso_U_13
_atom_site_aniso_U_12
Cu1 0.179(3) 0.179(3) 0.0442(16) 0.0011(6) -0.0011(6) 0.125(3)
Cu2 0.166(3) 0.166(3) 0.0540(17) 0.0003(6) -0.0003(6) 0.120(3)
C1 0.101(10) 0.23(2) 0.063(6) 0.005(9) -0.004(5) 0.102(14)
C2 0.120(10) 0.185(17) 0.067(5) 0.023(9) 0.010(5) 0.106(13)
C3 0.144(12) 0.35(5) 0.114(14) -0.07(3) -0.033(13) 0.18(2)
C4 0.175(18) 0.42(4) 0.069(6) 0.031(19) 0.030(11) 0.18(2)
C5 0.199(16) 0.36(5) 0.052(8) -0.02(2) -0.009(10) 0.18(2)
C6 0.24(2) 0.43(6) 0.034(8) -0.06(2) -0.031(10) 0.22(3)
C10 0.178(17) 0.48(6) 0.036(12) -0.05(2) -0.023(11) 0.24(3)
C13 0.150(17) 0.12(2) 0.064(11) -0.017(14) -0.009(7) 0.059(10)
C14 0.24(3) 0.13(2) 0.062(12) -0.014(15) -0.007(7) 0.063(12)
C17 0.12(3) 0.12(2) 0.071(9) 0.014(12) -0.004(13) 0.08(3)
C20 0.143(10) 0.20(3) 0.092(14) -0.030(16) -0.015(8) 0.099(15)
C21 0.190(14) 0.164(16) 0.061(7) -0.002(8) -0.017(7) 0.139(14)
C22 0.156(7) 0.122(14) 0.062(7) 0.006(7) 0.002(6) 0.079(11)
C23 0.114(3) 0.032(10) 0.054(10) 0.011(9) 0.006(4) 0.016(5)
C24 0.175(9) 0.140(15) 0.067(7) -0.001(8) -0.011(6) 0.112(13)
O1 0.085(7) 0.263(15) 0.068(6) 0.004(8) -0.004(5) 0.081(9)
O2 0.094(7) 0.217(12) 0.060(5) 0.012(6) -0.002(5) 0.098(8)
O3 0.190(6) 0.237(14) 0.074(6) -0.028(7) -0.024(5) 0.158(10)
O4 0.171(6) 0.172(12) 0.072(6) -0.019(6) -0.009(4) 0.108(9)
O5 0.194(12) 0.194(12) 0.091(6) -0.056(6) 0.056(6) 0.024(15)
O6 0.264(16) 0.264(16) 0.097(10) -0.017(4) 0.017(4) 0.21(2)

loop_
_atom_type_symbol
_atom_type_description
_atom_type_scat_dispersion_real
_atom_type_scat_dispersion_imag
_atom_type_scat_source
C C 0.0033 0.0016 'International Tables Vol C Tables 4.2.6.8 and 6.1.1.4'
H H 0.0000 0.0000 'International Tables Vol C Tables 4.2.6.8 and 6.1.1.4'
N N 0.0061 0.0033 'International Tables Vol C Tables 4.2.6.8 and 6.1.1.4'
O O 0.0106 0.0060 'International Tables Vol C Tables 4.2.6.8 and 6.1.1.4'
Cu Cu 0.3201 1.2651 'International Tables Vol C Tables 4.2.6.8 and 6.1.1.4'

loop_
_geom_angle_atom_site_label_1
_geom_angle_atom_site_label_2
_geom_angle_atom_site_label_3
_geom_angle
_geom_angle_site_symmetry_1
_geom_angle_site_symmetry_3
O2 Cu1 O2 88.0(7) 29 8_445
O2 Cu1 O4 167.1(4) 29 .
O2 Cu1 O4 91.0(5) 29 22
O4 Cu1 O4 87.2(8) . 22
O2 Cu1 O6 95.6(5) 29 .
O4 Cu1 O6 97.3(5) . .
O2 Cu1 Cu2 82.8(3) 29 .
O4 Cu1 Cu2 84.3(3) . .
O6 Cu1 Cu2 177.8(5) . .
O1 Cu2 O1 90.7(8) 29 8_445
O1 Cu2 O3 167.8(5) 29 .
O1 Cu2 O3 88.5(6) 8_445 .
O1 Cu2 O3 167.8(5) 8_445 22
O3 Cu2 O3 89.7(9) . 22
O1 Cu2 O5 92.3(6) 29 .
O3 Cu2 O5 99.9(6) . .
O1 Cu2 Cu1 86.1(3) 29 .
O3 Cu2 Cu1 81.8(3) . .
O5 Cu2 Cu1 177.6(8) . .
O1 C1 O2 126.8(17) . .
O1 C1 C2 120.3(15) . .
O2 C1 C2 112.2(15) . .
C3 C2 C4 116.8(19) . .
C3 C2 C1 121.5(16) . .
C4 C2 C1 121.2(16) . .
C2 C3 C2 121(2) 23 .
C5 C4 C2 123(2) . .
C4 C5 C4 117(2) 23 .
C4 C5 C6 119.0(14) . .
C7 C6 C7 114.7(9) 23 .
C7 C6 C5 114.3(15) . .
C6 C7 C8 120.3(8) . .
C9 C8 C7 120.0(2) . .
C7 C8 C9 115.6(16) . 23
C8 C9 C10 114(3) . .
C8 C9 C8 110.6(14) . 23
C10 C9 C8 104(3) . 23
C11 C10 C11 114.7(3) 23 .
C11 C10 C9 117(2) . .
C10 C11 C12 120.0(7) . .
C13 C12 C11 120.23(15) . .
C12 C13 C12 115.4(8) 23 .
C12 C13 C14 121(2) 23 .
C12 C13 C14 122.3(17) . .
C15 C14 C19 120.1(4) . .
C19 C14 C13 119.5(13) 23 .
C15 C14 C13 119.4(13) . .
C15 C14 C13 119.9(10) 23 .
C14 C15 C16 119.95(18) . .
C17 C16 C15 120.0 . .
C16 C17 C18 120.00(6) . .
C16 C17 C20 125(2) . .
C18 C17 C20 114(2) . .
C18 C17 C16 117.1(14) 23 23
C17 C18 C19 120.0 . .
C18 C19 C14 119.9(3) . .
C21 C20 C21 122(2) . 23
C21 C20 C17 125.6(15) 23 .
C20 C21 C22 117.2(18) . .
C23 C22 C21 119(2) . .
C23 C22 C24 122.2(16) . .
C21 C22 C24 117.7(17) . .
C22 C23 C22 126(2) 23 .
O3 C24 O4 124.6(19) . .
O3 C24 C22 117.9(18) . .
O4 C24 C22 116.6(16) . .
C1 O1 Cu2 121.1(12) . 15_544
C1 O2 Cu1 122.4(11) . 15_544
C24 O3 Cu2 127.2(14) . .
C24 O4 Cu1 121.2(12) . .

loop_
_geom_bond_atom_site_label_1
_geom_bond_atom_site_label_2
_geom_bond_distance
_geom_bond_site_symmetry_2
Cu1 O2 1.935(10) 29
Cu1 O4 1.984(13) .
Cu1 O6 2.199(16) .
Cu1 Cu2 2.657(4) .
Cu2 O1 1.903(13) 29
Cu2 O3 1.964(13) .
Cu2 O5 2.153(16) .
C1 O1 1.256(18) .
C1 O2 1.299(18) .
C1 C2 1.47(2) .
C2 C3 1.39(2) .
C2 C4 1.41(2) .
C4 C5 1.36(2) .
C5 C6 1.574(13) .
C6 C7 1.38(3) .
C7 C8 1.3900 .
C8 C9 1.390(4) .
C9 C10 1.574(13) .
C10 C11 1.390(13) 23
C10 C9 1.574(11) 23
C11 C12 1.3900 .
C12 C13 1.376(2) .
C13 C12 1.39(3) 23
C13 C14 1.570(12) .
C14 C19 1.390(19) 23
C14 C15 1.389(4) .
C15 C19 1.365(4) 23
C15 C16 1.3900(14) .
C16 C17 1.3900 .
C16 C18 1.389(17) 23
C17 C18 1.3900 .
C18 C19 1.3900(14) .
C18 C16 1.389(10) 23
C19 C15 1.365(5) 23
C20 C21 1.355(19) .
C20 C21 1.355(19) 23
C20 C17 1.572(14) 23
C21 C22 1.43(2) .
C22 C23 1.279(18) .
C22 C24 1.50(2) .

loop_
_platon_squeeze_void_nr
_platon_squeeze_void_average_x
_platon_squeeze_void_average_y
_platon_squeeze_void_average_z
_platon_squeeze_void_volume
_platon_squeeze_void_count_electrons
1 -0.179 -0.169 -0.001 7687.1 1410.9
